data_7712844
loop_
_publ_author_name
'Zhang, Jiahua'
'Yang, Xiao'
'Ren, Taohong'
'Jia, Dingxian'

_publ_section_title
;
 Syntheses, Structures, photoelectric properties and photocatalysis of
 iodobismuthate hybrids with lanthanide complex cations
;
_journal_name_full 'Dalton Transactions'
_journal_paper_doi 10.1039/D3DT00490B
_journal_year 2023
_chemical_formula_sum 'C24 H56 Bi2 Eu I9 N8 O8'
_chemical_formula_weight 2296.78
_space_group_crystal_system monoclinic
_space_group_IT_number 14
_space_group_name_Hall '-P 2ybc'
_space_group_name_H-M_alt 'P 1 21/c 1'
_atom_sites_solution_hydrogens geom
_audit_creation_method SHELXL-2014/7
_audit_update_record
;
2023-04-19 deposited with the CCDC.	2023-04-19 downloaded from the CCDC.
;
_cell_angle_alpha 90
_cell_angle_beta 97.401(5)
_cell_angle_gamma 90
_cell_formula_units_Z 4
_cell_length_a 9.9686(14)
_cell_length_b 22.306(4)
_cell_length_c 26.361(4)
_cell_measurement_reflns_used 9953
_cell_measurement_temperature 293(2)
_cell_measurement_theta_max 25.35
_cell_measurement_theta_min 2.40
_cell_volume 5812.8(16)
_computing_structure_refinement 'SHELXL-2014/7 (Sheldrick, 2014)'
_diffrn_ambient_temperature 293(2)
_diffrn_detector_area_resol_mean 14.63
_diffrn_measured_fraction_theta_full 0.993
_diffrn_measured_fraction_theta_max 0.993
_diffrn_measurement_device_type 'Brucker D& Quest'
_diffrn_measurement_method \w
_diffrn_radiation_type MoK\a
_diffrn_radiation_wavelength 0.71073
_diffrn_reflns_av_R_equivalents 0.0776
_diffrn_reflns_av_unetI/netI 0.0425
_diffrn_reflns_Laue_measured_fraction_full 0.993
_diffrn_reflns_Laue_measured_fraction_max 0.993
_diffrn_reflns_limit_h_max 11
_diffrn_reflns_limit_h_min -12
_diffrn_reflns_limit_k_max 26
_diffrn_reflns_limit_k_min -26
_diffrn_reflns_limit_l_max 31
_diffrn_reflns_limit_l_min -31
_diffrn_reflns_number 73659
_diffrn_reflns_point_group_measured_fraction_full 0.993
_diffrn_reflns_point_group_measured_fraction_max 0.993
_diffrn_reflns_theta_full 25.242
_diffrn_reflns_theta_max 25.350
_diffrn_reflns_theta_min 1.806
_exptl_absorpt_coefficient_mu 11.925
_exptl_absorpt_correction_T_max 0.1243
_exptl_absorpt_correction_T_min 0.0871
_exptl_absorpt_correction_type multi-scan
_exptl_absorpt_process_details 'Jacobson, R. (1998) Private communication'
_exptl_crystal_colour orange
_exptl_crystal_density_diffrn 2.624
_exptl_crystal_description block
_exptl_crystal_F_000 4104
_exptl_crystal_size_max 0.400
_exptl_crystal_size_mid 0.400
_exptl_crystal_size_min 0.300
_refine_diff_density_max 1.965
_refine_diff_density_min -2.174
_refine_diff_density_rms 0.405
_refine_ls_extinction_method none
_refine_ls_goodness_of_fit_ref 1.099
_refine_ls_hydrogen_treatment constr
_refine_ls_matrix_type full
_refine_ls_number_parameters 425
_refine_ls_number_reflns 10546
_refine_ls_number_restraints 23
_refine_ls_restrained_S_all 1.099
_refine_ls_R_factor_all 0.0443
_refine_ls_R_factor_gt 0.0407
_refine_ls_shift/su_max 0.001
_refine_ls_shift/su_mean 0.000
_refine_ls_structure_factor_coef Fsqd
_refine_ls_weighting_details 'w=1/[\s^2^(Fo^2^)+(0.0731P)^2^+70.1814P] where P=(Fo^2^+2Fc^2^)/3'
_refine_ls_weighting_scheme calc
_refine_ls_wR_factor_gt 0.1236
_refine_ls_wR_factor_ref 0.1306
_reflns_Friedel_coverage 0.000
_reflns_number_gt 9882
_reflns_number_total 10546
_reflns_threshold_expression 'I > 2\s(I)'
_cod_data_source_file d3dt00490b2.cif
_cod_data_source_block mo_b210726c_0m
_cod_original_cell_volume 5812.8(15)
_cod_original_sg_symbol_H-M 'P 21/c'
_cod_database_code 7712844
_shelx_shelxl_version_number 2014/7
_shelx_space_group_comment
;
The symmetry employed for this shelxl refinement is uniquely defined
by the following loop, which should always be used as a source of
symmetry information in preference to the above space-group names.
They are only intended as comments.
;
_shelx_estimated_absorpt_t_min 0.087
_shelx_estimated_absorpt_t_max 0.124

loop_
_space_group_symop_operation_xyz
'x, y, z'
'-x, y+1/2, -z+1/2'
'-x, -y, -z'
'x, -y-1/2, z-1/2'

loop_
_atom_site_label
_atom_site_type_symbol
_atom_site_fract_x
_atom_site_fract_y
_atom_site_fract_z
_atom_site_U_iso_or_equiv
_atom_site_adp_type
_atom_site_occupancy
_atom_site_site_symmetry_order
_atom_site_calc_flag
_atom_site_refinement_flags_posn
_atom_site_refinement_flags_adp
_atom_site_refinement_flags_occupancy
_atom_site_disorder_assembly
_atom_site_disorder_group
Bi1 Bi 0.05077(4) 0.85240(2) 0.12572(2) 0.01870(11) Uani 1 1 d . . . . .
Bi2 Bi 0.09756(4) 0.66378(2) 0.12822(2) 0.01688(11) Uani 1 1 d . . . . .
I1 I -0.11525(6) 0.74758(3) 0.17291(2) 0.01993(15) Uani 1 1 d . . . . .
I2 I 0.06535(7) 0.75516(3) 0.03201(2) 0.02172(15) Uani 1 1 d . . . . .
I3 I 0.30090(6) 0.76995(3) 0.17521(2) 0.02332(15) Uani 1 1 d . . . . .
I4 I -0.19935(7) 0.89804(3) 0.06370(3) 0.02510(16) Uani 1 1 d . . . . .
I5 I 0.01421(10) 0.92607(4) 0.21542(3) 0.0422(2) Uani 1 1 d . . . . .
I6 I 0.23925(8) 0.94309(4) 0.09178(3) 0.0430(2) Uani 1 1 d . . . . .
I7 I -0.14211(7) 0.59317(3) 0.08451(3) 0.02628(16) Uani 1 1 d . . . . .
I8 I 0.14841(8) 0.59424(3) 0.22439(3) 0.03222(18) Uani 1 1 d . . . . .
I9 I 0.29096(7) 0.58957(3) 0.07624(3) 0.03265(18) Uani 1 1 d . . . . .
Eu1 Eu 0.66284(5) 0.74025(2) 0.36774(2) 0.01624(12) Uani 1 1 d . . . . .
O1 O 0.5764(9) 0.8134(3) 0.3037(3) 0.0344(19) Uani 1 1 d . . . . .
O2 O 0.4232(7) 0.7293(4) 0.3605(3) 0.038(2) Uani 1 1 d . . . . .
O3 O 0.6856(9) 0.6986(3) 0.2861(3) 0.0332(19) Uani 1 1 d . . . . .
O4 O 0.6161(11) 0.6344(4) 0.3733(5) 0.0597(18) Uani 1 1 d . . . . .
O5 O 0.8774(8) 0.6880(4) 0.3812(3) 0.0300(17) Uani 1 1 d . . . . .
O6 O 0.6806(7) 0.7200(3) 0.4556(3) 0.0218(15) Uani 1 1 d . . . . .
O7 O 0.8343(9) 0.8150(4) 0.3736(3) 0.0400(12) Uani 1 1 d . . . . .
O8 O 0.5844(8) 0.8268(3) 0.4128(3) 0.0296(17) Uani 1 1 d . . . . .
N1 N 0.5760(11) 0.8713(4) 0.2342(4) 0.038(2) Uani 1 1 d D . . . .
N2 N 0.2064(10) 0.7585(5) 0.3406(3) 0.031(2) Uani 1 1 d . . . . .
N3 N 0.6844(9) 0.6160(4) 0.2358(3) 0.0233(18) Uani 1 1 d . . . . .
N4 N 0.4847(12) 0.5614(5) 0.3962(5) 0.0597(18) Uani 1 1 d D . . . .
N5 N 1.0127(9) 0.6132(4) 0.4128(3) 0.0228(18) Uani 1 1 d . . . . .
N6 N 0.5619(10) 0.7383(5) 0.5230(4) 0.0374(16) Uani 1 1 d . . . . .
N7 N 0.9235(11) 0.9023(4) 0.4058(4) 0.0400(12) Uani 1 1 d D . . . .
N8 N 0.4852(9) 0.9159(4) 0.4263(3) 0.0241(19) Uani 1 1 d . . . . .
C1 C 0.6113(11) 0.8239(4) 0.2603(4) 0.0301(16) Uani 1 1 d D . . . .
H1 H 0.6654 0.7959 0.2464 0.036 Uiso 1 1 calc R U . . .
C2A C 0.4636(18) 0.9091(8) 0.2471(7) 0.0301(16) Uani 0.55 1 d D . P . .
H2A1 H 0.3993 0.8846 0.2617 0.045 Uiso 0.55 1 calc R U P . .
H2A2 H 0.4201 0.9281 0.2167 0.045 Uiso 0.55 1 calc R U P . .
H2A3 H 0.4983 0.9392 0.2713 0.045 Uiso 0.55 1 calc R U P . .
C2B C 0.524(2) 0.9252(7) 0.2560(8) 0.0301(16) Uani 0.45 1 d D . P . .
H2B1 H 0.4802 0.9146 0.2851 0.045 Uiso 0.45 1 calc R U P . .
H2B2 H 0.4598 0.9444 0.2308 0.045 Uiso 0.45 1 calc R U P . .
H2B3 H 0.5972 0.9522 0.2664 0.045 Uiso 0.45 1 calc R U P . .
C3 C 0.6128(11) 0.8808(5) 0.1823(4) 0.0301(16) Uani 1 1 d D . . . .
H3A H 0.6483 0.8442 0.1702 0.045 Uiso 1 1 calc R U . . .
H3B H 0.6801 0.9117 0.1833 0.045 Uiso 1 1 calc R U . . .
H3C H 0.5340 0.8926 0.1597 0.045 Uiso 1 1 calc R U . . .
C4 C 0.3206(11) 0.7375(5) 0.3291(4) 0.028(2) Uani 1 1 d . . . . .
H4 H 0.3257 0.7279 0.2951 0.034 Uiso 1 1 calc R U . . .
C5 C 0.1898(13) 0.7736(8) 0.3934(5) 0.054(4) Uani 1 1 d . . . . .
H5A H 0.1207 0.7488 0.4046 0.080 Uiso 1 1 calc R U . . .
H5B H 0.1642 0.8150 0.3952 0.080 Uiso 1 1 calc R U . . .
H5C H 0.2736 0.7671 0.4150 0.080 Uiso 1 1 calc R U . . .
C6 C 0.0876(16) 0.7649(8) 0.3015(5) 0.056(4) Uani 1 1 d . . . . .
H6A H 0.1136 0.7571 0.2683 0.084 Uiso 1 1 calc R U . . .
H6B H 0.0527 0.8049 0.3024 0.084 Uiso 1 1 calc R U . . .
H6C H 0.0192 0.7368 0.3083 0.084 Uiso 1 1 calc R U . . .
C7 C 0.7286(14) 0.6481(5) 0.2764(4) 0.034(3) Uani 1 1 d . . . . .
H7 H 0.7971 0.6318 0.2996 0.041 Uiso 1 1 calc R U . . .
C8 C 0.5761(13) 0.6383(6) 0.1970(4) 0.035(3) Uani 1 1 d . . . . .
H8A H 0.5609 0.6801 0.2029 0.052 Uiso 1 1 calc R U . . .
H8B H 0.4944 0.6163 0.1994 0.052 Uiso 1 1 calc R U . . .
H8C H 0.6024 0.6331 0.1636 0.052 Uiso 1 1 calc R U . . .
C9 C 0.7412(13) 0.5581(5) 0.2270(4) 0.034(3) Uani 1 1 d . . . . .
H9A H 0.8007 0.5461 0.2568 0.051 Uiso 1 1 calc R U . . .
H9B H 0.7911 0.5605 0.1982 0.051 Uiso 1 1 calc R U . . .
H9C H 0.6697 0.5293 0.2200 0.051 Uiso 1 1 calc R U . . .
C10 C 0.5747(14) 0.6047(5) 0.4061(6) 0.0597(18) Uani 1 1 d D . . . .
H10 H 0.6077 0.6126 0.4400 0.072 Uiso 1 1 calc R U . . .
C11 C 0.4443(15) 0.5253(5) 0.4366(5) 0.0597(18) Uani 1 1 d D . . . .
H11A H 0.4821 0.5416 0.4690 0.090 Uiso 1 1 calc R U . . .
H11B H 0.4762 0.4851 0.4335 0.090 Uiso 1 1 calc R U . . .
H11C H 0.3474 0.5251 0.4344 0.090 Uiso 1 1 calc R U . . .
C12A C 0.450(3) 0.5409(10) 0.3440(6) 0.0597(18) Uani 0.55 1 d D . P . .
H12A H 0.4662 0.5725 0.3208 0.090 Uiso 0.55 1 calc R U P . .
H12B H 0.3558 0.5300 0.3385 0.090 Uiso 0.55 1 calc R U P . .
H12C H 0.5041 0.5067 0.3381 0.090 Uiso 0.55 1 calc R U P . .
C12B C 0.400(2) 0.5588(11) 0.3474(7) 0.0597(18) Uani 0.45 1 d D . P . .
H12D H 0.3471 0.5947 0.3425 0.090 Uiso 0.45 1 calc R U P . .
H12E H 0.3413 0.5247 0.3467 0.090 Uiso 0.45 1 calc R U P . .
H12F H 0.4562 0.5552 0.3205 0.090 Uiso 0.45 1 calc R U P . .
C13 C 0.9174(10) 0.6521(4) 0.4160(4) 0.022(2) Uani 1 1 d . . . . .
H13 H 0.8769 0.6533 0.4459 0.027 Uiso 1 1 calc R U . . .
C14 C 1.0840(13) 0.6078(6) 0.3674(5) 0.043(3) Uani 1 1 d . . . . .
H14A H 1.0619 0.5701 0.3509 0.064 Uiso 1 1 calc R U . . .
H14B H 1.1799 0.6099 0.3777 0.064 Uiso 1 1 calc R U . . .
H14C H 1.0569 0.6399 0.3441 0.064 Uiso 1 1 calc R U . . .
C15 C 1.0613(14) 0.5732(6) 0.4555(5) 0.045(3) Uani 1 1 d . . . . .
H15A H 1.0134 0.5817 0.4840 0.068 Uiso 1 1 calc R U . . .
H15B H 1.1564 0.5797 0.4653 0.068 Uiso 1 1 calc R U . . .
H15C H 1.0461 0.5323 0.4451 0.068 Uiso 1 1 calc R U . . .
C16 C 0.6651(11) 0.7442(4) 0.4975(4) 0.023(2) Uani 1 1 d . . . . .
H16 H 0.7348 0.7689 0.5119 0.028 Uiso 1 1 calc R U . . .
C17 C 0.4508(11) 0.7001(6) 0.5033(4) 0.0374(16) Uani 1 1 d . . . . .
H17A H 0.4508 0.6948 0.4671 0.056 Uiso 1 1 calc R U . . .
H17B H 0.3670 0.7181 0.5095 0.056 Uiso 1 1 calc R U . . .
H17C H 0.4604 0.6618 0.5200 0.056 Uiso 1 1 calc R U . . .
C18 C 0.5580(12) 0.7663(6) 0.5725(5) 0.0374(16) Uani 1 1 d . . . . .
H18A H 0.6319 0.7940 0.5792 0.056 Uiso 1 1 calc R U . . .
H18B H 0.5657 0.7360 0.5986 0.056 Uiso 1 1 calc R U . . .
H18C H 0.4740 0.7873 0.5725 0.056 Uiso 1 1 calc R U . . .
C19 C 0.8855(13) 0.8467(5) 0.4099(5) 0.0400(12) Uani 1 1 d D . . . .
H19 H 0.8976 0.8296 0.4424 0.048 Uiso 1 1 calc R U . . .
C20 C 0.9093(14) 0.9330(6) 0.3575(4) 0.0400(12) Uani 1 1 d D . . . .
H20A H 0.8907 0.9045 0.3303 0.060 Uiso 1 1 calc R U . . .
H20B H 0.9917 0.9540 0.3539 0.060 Uiso 1 1 calc R U . . .
H20C H 0.8362 0.9612 0.3562 0.060 Uiso 1 1 calc R U . . .
C21A C 0.964(2) 0.9407(8) 0.4505(6) 0.0400(12) Uani 0.55 1 d D . P . .
H21A H 0.8907 0.9671 0.4556 0.060 Uiso 0.55 1 calc R U P . .
H21B H 1.0416 0.9640 0.4449 0.060 Uiso 0.55 1 calc R U P . .
H21C H 0.9859 0.9161 0.4803 0.060 Uiso 0.55 1 calc R U P . .
C21B C 1.018(2) 0.9286(10) 0.4470(7) 0.0400(12) Uani 0.45 1 d D . P . .
H21D H 1.0350 0.9005 0.4746 0.060 Uiso 0.45 1 calc R U P . .
H21E H 0.9798 0.9646 0.4590 0.060 Uiso 0.45 1 calc R U P . .
H21F H 1.1017 0.9380 0.4343 0.060 Uiso 0.45 1 calc R U P . .
C22 C 0.5000(13) 0.8668(5) 0.3994(4) 0.028(2) Uani 1 1 d . . . . .
H22 H 0.4439 0.8618 0.3687 0.034 Uiso 1 1 calc R U . . .
C23 C 0.3848(12) 0.9604(6) 0.4100(6) 0.043(3) Uani 1 1 d . . . . .
H23A H 0.3292 0.9466 0.3798 0.064 Uiso 1 1 calc R U . . .
H23B H 0.4285 0.9971 0.4027 0.064 Uiso 1 1 calc R U . . .
H23C H 0.3295 0.9671 0.4367 0.064 Uiso 1 1 calc R U . . .
C24 C 0.5734(13) 0.9268(5) 0.4739(4) 0.033(3) Uani 1 1 d . . . . .
H24A H 0.6391 0.8952 0.4794 0.050 Uiso 1 1 calc R U . . .
H24B H 0.5204 0.9278 0.5018 0.050 Uiso 1 1 calc R U . . .
H24C H 0.6188 0.9645 0.4718 0.050 Uiso 1 1 calc R U . . .

loop_
_atom_site_aniso_label
_atom_site_aniso_U_11
_atom_site_aniso_U_22
_atom_site_aniso_U_33
_atom_site_aniso_U_23
_atom_site_aniso_U_13
_atom_site_aniso_U_12
Bi1 0.0202(2) 0.01428(19) 0.0213(2) 0.00001(13) 0.00173(15) -0.00312(14)
Bi2 0.0187(2) 0.01369(19) 0.01848(19) -0.00185(13) 0.00341(14) -0.00019(13)
I1 0.0200(3) 0.0155(3) 0.0255(3) -0.0020(2) 0.0077(3) -0.0008(2)
I2 0.0260(3) 0.0221(3) 0.0176(3) 0.0001(2) 0.0048(3) 0.0003(3)
I3 0.0173(3) 0.0268(3) 0.0252(3) 0.0020(3) 0.0002(3) -0.0019(3)
I4 0.0225(3) 0.0220(3) 0.0303(4) 0.0033(3) 0.0016(3) 0.0025(3)
I5 0.0657(6) 0.0270(4) 0.0354(4) -0.0164(3) 0.0130(4) -0.0131(4)
I6 0.0344(4) 0.0471(5) 0.0445(5) 0.0190(4) -0.0064(3) -0.0236(4)
I7 0.0270(4) 0.0213(3) 0.0300(4) -0.0065(3) 0.0019(3) -0.0061(3)
I8 0.0445(4) 0.0275(4) 0.0239(3) 0.0068(3) 0.0014(3) 0.0017(3)
I9 0.0270(4) 0.0301(4) 0.0425(4) -0.0130(3) 0.0106(3) 0.0045(3)
Eu1 0.0210(3) 0.0113(2) 0.0165(2) -0.00043(17) 0.00291(19) 0.00334(17)
O1 0.060(6) 0.024(4) 0.022(4) 0.006(3) 0.015(4) 0.019(4)
O2 0.012(4) 0.071(6) 0.034(4) 0.003(4) 0.009(3) 0.001(4)
O3 0.060(5) 0.018(4) 0.021(4) 0.003(3) 0.000(4) 0.014(4)
O4 0.051(4) 0.020(3) 0.111(6) 0.000(3) 0.024(4) -0.005(2)
O5 0.027(4) 0.039(5) 0.025(4) 0.009(3) 0.006(3) 0.015(3)
O6 0.021(4) 0.025(4) 0.020(3) 0.003(3) 0.005(3) 0.009(3)
O7 0.048(3) 0.029(3) 0.044(3) -0.003(2) 0.010(2) -0.007(2)
O8 0.046(5) 0.018(4) 0.025(4) -0.002(3) 0.004(3) 0.015(3)
N1 0.062(7) 0.024(5) 0.030(5) 0.008(4) 0.015(5) 0.014(5)
N2 0.029(5) 0.045(6) 0.017(4) 0.004(4) 0.001(4) 0.003(4)
N3 0.031(5) 0.022(4) 0.017(4) 0.000(3) 0.006(4) 0.001(4)
N4 0.051(4) 0.020(3) 0.111(6) 0.000(3) 0.024(4) -0.005(2)
N5 0.023(4) 0.026(5) 0.019(4) 0.005(3) 0.003(3) 0.012(4)
N6 0.021(3) 0.061(5) 0.033(3) -0.002(3) 0.013(3) 0.007(3)
N7 0.048(3) 0.029(3) 0.044(3) -0.003(2) 0.010(2) -0.007(2)
N8 0.026(5) 0.018(4) 0.029(5) -0.002(3) 0.007(4) 0.009(4)
C1 0.032(4) 0.023(4) 0.037(4) 0.003(3) 0.012(3) 0.005(3)
C2A 0.032(4) 0.023(4) 0.037(4) 0.003(3) 0.012(3) 0.005(3)
C2B 0.032(4) 0.023(4) 0.037(4) 0.003(3) 0.012(3) 0.005(3)
C3 0.032(4) 0.023(4) 0.037(4) 0.003(3) 0.012(3) 0.005(3)
C4 0.022(6) 0.031(6) 0.032(6) -0.001(5) 0.007(5) -0.004(4)
C5 0.018(6) 0.095(12) 0.049(8) -0.024(8) 0.011(6) 0.002(7)
C6 0.052(9) 0.079(11) 0.037(7) 0.022(7) 0.001(6) 0.010(8)
C7 0.053(8) 0.020(6) 0.028(6) 0.000(4) -0.001(5) 0.011(5)
C8 0.039(7) 0.040(7) 0.025(6) -0.004(5) 0.002(5) 0.003(5)
C9 0.048(7) 0.023(6) 0.032(6) -0.007(5) 0.011(5) 0.005(5)
C10 0.051(4) 0.020(3) 0.111(6) 0.000(3) 0.024(4) -0.005(2)
C11 0.051(4) 0.020(3) 0.111(6) 0.000(3) 0.024(4) -0.005(2)
C12A 0.051(4) 0.020(3) 0.111(6) 0.000(3) 0.024(4) -0.005(2)
C12B 0.051(4) 0.020(3) 0.111(6) 0.000(3) 0.024(4) -0.005(2)
C13 0.022(5) 0.021(5) 0.024(5) -0.006(4) -0.001(4) -0.003(4)
C14 0.036(7) 0.057(8) 0.040(7) 0.005(6) 0.019(6) 0.032(6)
C15 0.052(8) 0.039(7) 0.049(8) 0.017(6) 0.022(6) 0.028(6)
C16 0.035(6) 0.010(4) 0.024(5) 0.004(4) 0.005(4) 0.003(4)
C17 0.021(3) 0.061(5) 0.033(3) -0.002(3) 0.013(3) 0.007(3)
C18 0.021(3) 0.061(5) 0.033(3) -0.002(3) 0.013(3) 0.007(3)
C19 0.048(3) 0.029(3) 0.044(3) -0.003(2) 0.010(2) -0.007(2)
C20 0.048(3) 0.029(3) 0.044(3) -0.003(2) 0.010(2) -0.007(2)
C21A 0.048(3) 0.029(3) 0.044(3) -0.003(2) 0.010(2) -0.007(2)
C21B 0.048(3) 0.029(3) 0.044(3) -0.003(2) 0.010(2) -0.007(2)
C22 0.049(7) 0.024(5) 0.011(4) -0.001(4) -0.002(4) 0.009(5)
C23 0.028(6) 0.030(6) 0.069(9) 0.000(6) 0.001(6) 0.013(5)
C24 0.051(7) 0.017(5) 0.032(6) -0.010(4) 0.002(5) 0.002(5)

loop_
_atom_type_symbol
_atom_type_description
_atom_type_scat_dispersion_real
_atom_type_scat_dispersion_imag
_atom_type_scat_source
C C 0.0033 0.0016 'International Tables Vol C Tables 4.2.6.8 and 6.1.1.4'
H H 0.0000 0.0000 'International Tables Vol C Tables 4.2.6.8 and 6.1.1.4'
N N 0.0061 0.0033 'International Tables Vol C Tables 4.2.6.8 and 6.1.1.4'
O O 0.0106 0.0060 'International Tables Vol C Tables 4.2.6.8 and 6.1.1.4'
I I -0.4742 1.8119 'International Tables Vol C Tables 4.2.6.8 and 6.1.1.4'
Eu Eu -0.1578 3.6682 'International Tables Vol C Tables 4.2.6.8 and 6.1.1.4'
Bi Bi -4.1077 10.2566 'International Tables Vol C Tables 4.2.6.8 and 6.1.1.4'

loop_
_geom_angle_atom_site_label_1
_geom_angle_atom_site_label_2
_geom_angle_atom_site_label_3
_geom_angle
_geom_angle_site_symmetry_1
_geom_angle_site_symmetry_3
_geom_angle_publ_flag
I5 Bi1 I6 90.59(3) . . ?
I5 Bi1 I4 93.94(3) . . ?
I6 Bi1 I4 96.83(2) . . ?
I5 Bi1 I1 88.39(2) . . ?
I6 Bi1 I1 171.74(2) . . ?
I4 Bi1 I1 91.42(2) . . ?
I5 Bi1 I3 99.35(3) . . ?
I6 Bi1 I3 91.38(3) . . ?
I4 Bi1 I3 164.31(2) . . ?
I1 Bi1 I3 80.71(2) . . ?
I5 Bi1 I2 171.84(2) . . ?
I6 Bi1 I2 97.54(3) . . ?
I4 Bi1 I2 85.89(2) . . ?
I1 Bi1 I2 83.45(2) . . ?
I3 Bi1 I2 79.77(2) . . ?
I8 Bi2 I7 95.45(2) . . ?
I8 Bi2 I9 93.02(3) . . ?
I7 Bi2 I9 93.58(2) . . ?
I8 Bi2 I1 92.28(2) . . ?
I7 Bi2 I1 85.03(2) . . ?
I9 Bi2 I1 174.63(2) . . ?
I8 Bi2 I2 171.82(2) . . ?
I7 Bi2 I2 92.09(2) . . ?
I9 Bi2 I2 89.68(2) . . ?
I1 Bi2 I2 85.19(2) . . ?
I8 Bi2 I3 91.48(2) . . ?
I7 Bi2 I3 164.62(2) . . ?
I9 Bi2 I3 99.77(2) . . ?
I1 Bi2 I3 80.98(2) . . ?
I2 Bi2 I3 80.45(2) . . ?
Bi2 I1 Bi1 83.23(2) . . ?
Bi2 I2 Bi1 80.63(2) . . ?
Bi1 I3 Bi2 81.39(2) . . ?
O6 Eu1 O7 96.2(3) . . ?
O6 Eu1 O3 144.5(2) . . ?
O7 Eu1 O3 100.4(3) . . ?
O6 Eu1 O2 90.4(3) . . ?
O7 Eu1 O2 141.4(3) . . ?
O3 Eu1 O2 95.7(3) . . ?
O6 Eu1 O4 75.1(3) . . ?
O7 Eu1 O4 145.5(3) . . ?
O3 Eu1 O4 73.4(3) . . ?
O2 Eu1 O4 72.9(3) . . ?
O6 Eu1 O5 79.0(2) . . ?
O7 Eu1 O5 73.4(3) . . ?
O3 Eu1 O5 76.1(3) . . ?
O2 Eu1 O5 145.0(3) . . ?
O4 Eu1 O5 72.2(3) . . ?
O6 Eu1 O1 142.4(2) . . ?
O7 Eu1 O1 76.2(3) . . ?
O3 Eu1 O1 72.6(2) . . ?
O2 Eu1 O1 75.5(3) . . ?
O4 Eu1 O1 130.2(4) . . ?
O5 Eu1 O1 130.8(3) . . ?
O6 Eu1 O8 70.1(2) . . ?
O7 Eu1 O8 71.8(3) . . ?
O3 Eu1 O8 145.1(2) . . ?
O2 Eu1 O8 74.9(3) . . ?
O4 Eu1 O8 131.8(3) . . ?
O5 Eu1 O8 129.8(3) . . ?
O1 Eu1 O8 72.5(2) . . ?
C1 O1 Eu1 130.0(7) . . ?
C4 O2 Eu1 140.3(7) . . ?
C7 O3 Eu1 128.0(7) . . ?
C10 O4 Eu1 131.9(10) . . ?
C13 O5 Eu1 127.6(7) . . ?
C16 O6 Eu1 141.7(6) . . ?
C19 O7 Eu1 132.0(8) . . ?
C22 O8 Eu1 132.3(7) . . ?
C1 N1 C2B 123.7(11) . . ?
C1 N1 C3 122.0(9) . . ?
C2B N1 C3 113.1(10) . . ?
C1 N1 C2A 120.6(11) . . ?
C2B N1 C2A 28.1(7) . . ?
C3 N1 C2A 114.8(10) . . ?
C4 N2 C5 120.8(10) . . ?
C4 N2 C6 121.4(11) . . ?
C5 N2 C6 117.6(11) . . ?
C7 N3 C9 121.4(10) . . ?
C7 N3 C8 121.2(9) . . ?
C9 N3 C8 117.4(9) . . ?
C10 N4 C11 120.8(11) . . ?
C10 N4 C12B 120.6(13) . . ?
C11 N4 C12B 116.8(12) . . ?
C10 N4 C12A 119.5(12) . . ?
C11 N4 C12A 118.2(11) . . ?
C12B N4 C12A 25.9(7) . . ?
C13 N5 C15 121.8(9) . . ?
C13 N5 C14 122.9(9) . . ?
C15 N5 C14 115.3(9) . . ?
C16 N6 C17 119.4(10) . . ?
C16 N6 C18 122.3(11) . . ?
C17 N6 C18 118.2(9) . . ?
C19 N7 C20 122.1(10) . . ?
C19 N7 C21B 118.9(13) . . ?
C20 N7 C21B 116.5(12) . . ?
C19 N7 C21A 122.5(12) . . ?
C20 N7 C21A 114.7(11) . . ?
C21B N7 C21A 24.4(7) . . ?
C22 N8 C23 122.2(10) . . ?
C22 N8 C24 120.1(9) . . ?
C23 N8 C24 117.6(9) . . ?
O1 C1 N1 123.4(9) . . ?
O1 C1 H1 118.3 . . ?
N1 C1 H1 118.3 . . ?
N1 C2A H2A1 109.5 . . ?
N1 C2A H2A2 109.5 . . ?
H2A1 C2A H2A2 109.5 . . ?
N1 C2A H2A3 109.5 . . ?
H2A1 C2A H2A3 109.5 . . ?
H2A2 C2A H2A3 109.5 . . ?
N1 C2B H2B1 109.5 . . ?
N1 C2B H2B2 109.5 . . ?
H2B1 C2B H2B2 109.5 . . ?
N1 C2B H2B3 109.5 . . ?
H2B1 C2B H2B3 109.5 . . ?
H2B2 C2B H2B3 109.5 . . ?
N1 C3 H3A 109.5 . . ?
N1 C3 H3B 109.5 . . ?
H3A C3 H3B 109.5 . . ?
N1 C3 H3C 109.5 . . ?
H3A C3 H3C 109.5 . . ?
H3B C3 H3C 109.5 . . ?
O2 C4 N2 124.7(11) . . ?
O2 C4 H4 117.7 . . ?
N2 C4 H4 117.7 . . ?
N2 C5 H5A 109.5 . . ?
N2 C5 H5B 109.5 . . ?
H5A C5 H5B 109.5 . . ?
N2 C5 H5C 109.5 . . ?
H5A C5 H5C 109.5 . . ?
H5B C5 H5C 109.5 . . ?
N2 C6 H6A 109.5 . . ?
N2 C6 H6B 109.5 . . ?
H6A C6 H6B 109.5 . . ?
N2 C6 H6C 109.5 . . ?
H6A C6 H6C 109.5 . . ?
H6B C6 H6C 109.5 . . ?
O3 C7 N3 124.9(11) . . ?
O3 C7 H7 117.5 . . ?
N3 C7 H7 117.5 . . ?
N3 C8 H8A 109.5 . . ?
N3 C8 H8B 109.5 . . ?
H8A C8 H8B 109.5 . . ?
N3 C8 H8C 109.5 . . ?
H8A C8 H8C 109.5 . . ?
H8B C8 H8C 109.5 . . ?
N3 C9 H9A 109.5 . . ?
N3 C9 H9B 109.5 . . ?
H9A C9 H9B 109.5 . . ?
N3 C9 H9C 109.5 . . ?
H9A C9 H9C 109.5 . . ?
H9B C9 H9C 109.5 . . ?
O4 C10 N4 123.2(14) . . ?
O4 C10 H10 118.4 . . ?
N4 C10 H10 118.4 . . ?
N4 C11 H11A 109.5 . . ?
N4 C11 H11B 109.5 . . ?
H11A C11 H11B 109.5 . . ?
N4 C11 H11C 109.5 . . ?
H11A C11 H11C 109.5 . . ?
H11B C11 H11C 109.5 . . ?
N4 C12A H12A 109.5 . . ?
N4 C12A H12B 109.5 . . ?
H12A C12A H12B 109.5 . . ?
N4 C12A H12C 109.5 . . ?
H12A C12A H12C 109.5 . . ?
H12B C12A H12C 109.5 . . ?
N4 C12B H12D 109.5 . . ?
N4 C12B H12E 109.5 . . ?
H12D C12B H12E 109.5 . . ?
N4 C12B H12F 109.5 . . ?
H12D C12B H12F 109.5 . . ?
H12E C12B H12F 109.5 . . ?
O5 C13 N5 123.2(10) . . ?
O5 C13 H13 118.4 . . ?
N5 C13 H13 118.4 . . ?
N5 C14 H14A 109.5 . . ?
N5 C14 H14B 109.5 . . ?
H14A C14 H14B 109.5 . . ?
N5 C14 H14C 109.5 . . ?
H14A C14 H14C 109.5 . . ?
H14B C14 H14C 109.5 . . ?
N5 C15 H15A 109.5 . . ?
N5 C15 H15B 109.5 . . ?
H15A C15 H15B 109.5 . . ?
N5 C15 H15C 109.5 . . ?
H15A C15 H15C 109.5 . . ?
H15B C15 H15C 109.5 . . ?
O6 C16 N6 127.2(11) . . ?
O6 C16 H16 116.4 . . ?
N6 C16 H16 116.4 . . ?
N6 C17 H17A 109.5 . . ?
N6 C17 H17B 109.5 . . ?
H17A C17 H17B 109.5 . . ?
N6 C17 H17C 109.5 . . ?
H17A C17 H17C 109.5 . . ?
H17B C17 H17C 109.5 . . ?
N6 C18 H18A 109.5 . . ?
N6 C18 H18B 109.5 . . ?
H18A C18 H18B 109.5 . . ?
N6 C18 H18C 109.5 . . ?
H18A C18 H18C 109.5 . . ?
H18B C18 H18C 109.5 . . ?
O7 C19 N7 124.7(13) . . ?
O7 C19 H19 117.6 . . ?
N7 C19 H19 117.6 . . ?
N7 C20 H20A 109.5 . . ?
N7 C20 H20B 109.5 . . ?
H20A C20 H20B 109.5 . . ?
N7 C20 H20C 109.5 . . ?
H20A C20 H20C 109.5 . . ?
H20B C20 H20C 109.5 . . ?
N7 C21A H21A 109.5 . . ?
N7 C21A H21B 109.5 . . ?
H21A C21A H21B 109.5 . . ?
N7 C21A H21C 109.5 . . ?
H21A C21A H21C 109.5 . . ?
H21B C21A H21C 109.5 . . ?
N7 C21B H21D 109.5 . . ?
N7 C21B H21E 109.5 . . ?
H21D C21B H21E 109.5 . . ?
N7 C21B H21F 109.5 . . ?
H21D C21B H21F 109.5 . . ?
H21E C21B H21F 109.5 . . ?
O8 C22 N8 123.9(10) . . ?
O8 C22 H22 118.0 . . ?
N8 C22 H22 118.0 . . ?
N8 C23 H23A 109.5 . . ?
N8 C23 H23B 109.5 . . ?
H23A C23 H23B 109.5 . . ?
N8 C23 H23C 109.5 . . ?
H23A C23 H23C 109.5 . . ?
H23B C23 H23C 109.5 . . ?
N8 C24 H24A 109.5 . . ?
N8 C24 H24B 109.5 . . ?
H24A C24 H24B 109.5 . . ?
N8 C24 H24C 109.5 . . ?
H24A C24 H24C 109.5 . . ?
H24B C24 H24C 109.5 . . ?

loop_
_geom_bond_atom_site_label_1
_geom_bond_atom_site_label_2
_geom_bond_distance
_geom_bond_site_symmetry_2
_geom_bond_publ_flag
Bi1 I5 2.9405(9) . ?
Bi1 I6 2.9760(9) . ?
Bi1 I4 2.9792(8) . ?
Bi1 I1 3.2069(8) . ?
Bi1 I3 3.2348(8) . ?
Bi1 I2 3.3046(8) . ?
Bi2 I8 2.9596(8) . ?
Bi2 I7 2.9676(8) . ?
Bi2 I9 3.0025(8) . ?
Bi2 I1 3.1664(7) . ?
Bi2 I2 3.2374(8) . ?
Bi2 I3 3.2565(8) . ?
Eu1 O6 2.344(7) . ?
Eu1 O7 2.378(9) . ?
Eu1 O3 2.382(7) . ?
Eu1 O2 2.384(7) . ?
Eu1 O4 2.414(9) . ?
Eu1 O5 2.422(7) . ?
Eu1 O1 2.423(7) . ?
Eu1 O8 2.448(7) . ?
O1 C1 1.262(13) . ?
O2 C4 1.243(14) . ?
O3 C7 1.243(13) . ?
O4 C10 1.204(17) . ?
O5 C13 1.244(13) . ?
O6 C16 1.255(12) . ?
O7 C19 1.245(14) . ?
O8 C22 1.246(13) . ?
N1 C1 1.286(13) . ?
N1 C2B 1.458(13) . ?
N1 C3 1.475(13) . ?
N1 C2A 1.476(13) . ?
N2 C4 1.301(15) . ?
N2 C5 1.463(16) . ?
N2 C6 1.473(17) . ?
N3 C7 1.317(14) . ?
N3 C9 1.440(14) . ?
N3 C8 1.473(14) . ?
N4 C10 1.322(15) . ?
N4 C11 1.435(13) . ?
N4 C12B 1.445(15) . ?
N4 C12A 1.448(14) . ?
N5 C13 1.299(13) . ?
N5 C15 1.469(14) . ?
N5 C14 1.472(14) . ?
N6 C16 1.307(15) . ?
N6 C17 1.442(16) . ?
N6 C18 1.450(15) . ?
N7 C19 1.305(14) . ?
N7 C20 1.435(15) . ?
N7 C21B 1.468(14) . ?
N7 C21A 1.473(13) . ?
N8 C22 1.325(13) . ?
N8 C23 1.434(14) . ?
N8 C24 1.457(14) . ?
C1 H1 0.9300 . ?
C2A H2A1 0.9600 . ?
C2A H2A2 0.9600 . ?
C2A H2A3 0.9600 . ?
C2B H2B1 0.9600 . ?
C2B H2B2 0.9600 . ?
C2B H2B3 0.9600 . ?
C3 H3A 0.9600 . ?
C3 H3B 0.9600 . ?
C3 H3C 0.9600 . ?
C4 H4 0.9300 . ?
C5 H5A 0.9600 . ?
C5 H5B 0.9600 . ?
C5 H5C 0.9600 . ?
C6 H6A 0.9600 . ?
C6 H6B 0.9600 . ?
C6 H6C 0.9600 . ?
C7 H7 0.9300 . ?
C8 H8A 0.9600 . ?
C8 H8B 0.9600 . ?
C8 H8C 0.9600 . ?
C9 H9A 0.9600 . ?
C9 H9B 0.9600 . ?
C9 H9C 0.9600 . ?
C10 H10 0.9300 . ?
C11 H11A 0.9600 . ?
C11 H11B 0.9600 . ?
C11 H11C 0.9600 . ?
C12A H12A 0.9600 . ?
C12A H12B 0.9600 . ?
C12A H12C 0.9600 . ?
C12B H12D 0.9600 . ?
C12B H12E 0.9600 . ?
C12B H12F 0.9600 . ?
C13 H13 0.9300 . ?
C14 H14A 0.9600 . ?
C14 H14B 0.9600 . ?
C14 H14C 0.9600 . ?
C15 H15A 0.9600 . ?
C15 H15B 0.9600 . ?
C15 H15C 0.9600 . ?
C16 H16 0.9300 . ?
C17 H17A 0.9600 . ?
C17 H17B 0.9600 . ?
C17 H17C 0.9600 . ?
C18 H18A 0.9600 . ?
C18 H18B 0.9600 . ?
C18 H18C 0.9600 . ?
C19 H19 0.9300 . ?
C20 H20A 0.9600 . ?
C20 H20B 0.9600 . ?
C20 H20C 0.9600 . ?
C21A H21A 0.9600 . ?
C21A H21B 0.9600 . ?
C21A H21C 0.9600 . ?
C21B H21D 0.9600 . ?
C21B H21E 0.9600 . ?
C21B H21F 0.9600 . ?
C22 H22 0.9300 . ?
C23 H23A 0.9600 . ?
C23 H23B 0.9600 . ?
C23 H23C 0.9600 . ?
C24 H24A 0.9600 . ?
C24 H24B 0.9600 . ?
C24 H24C 0.9600 . ?
